data_4332285
loop_
_publ_author_name
'Ribas, Xavi'
'Maspoch, Daniel'
'Wurst, Klaus'
'Veciana, Jaume'
'Rovira, Concepci\'o'

_publ_section_title
;
 Coordination Capabilities of a Novel Organic Polychlorotriphenylmethyl
 Monosulfonate Radical
;
_journal_issue 14
_journal_name_full 'Inorganic Chemistry'
_journal_page_first 5383
_journal_page_last 5392
_journal_paper_doi 10.1021/ic060182j
_journal_volume 45
_journal_year 2006
_chemical_formula_sum 'C60 H60 Cl28 Cu N4 O12 S2'
_chemical_formula_weight 2149.38
_chemical_name_systematic
; 
 ? 
;
_space_group_IT_number 2
_symmetry_cell_setting triclinic
_symmetry_space_group_name_Hall '-P 1'
_symmetry_space_group_name_H-M 'P -1'
_atom_sites_solution_hydrogens geom
_atom_sites_solution_primary direct
_atom_sites_solution_secondary difmap
_audit_creation_method SHELXL-97
_cell_angle_alpha 84.77(2)
_cell_angle_beta 83.07(2)
_cell_angle_gamma 82.44(1)
_cell_formula_units_Z 1
_cell_length_a 8.760(3)
_cell_length_b 15.449(6)
_cell_length_c 16.617(5)
_cell_measurement_reflns_used 9455
_cell_measurement_temperature 290(2)
_cell_measurement_theta_max 19.0
_cell_measurement_theta_min 1.0
_cell_volume 2206.5(13)
_computing_data_collection KappaCCD
_computing_data_reduction 'DENZO and SCALEPACK'
_computing_structure_refinement 'SHELXL-97 (Sheldrick, 1997)'
_computing_structure_solution 'SHELXS-97 (Sheldrick, 1990)'
_diffrn_ambient_temperature 290(2)
_diffrn_measured_fraction_theta_full 0.961
_diffrn_measured_fraction_theta_max 0.961
_diffrn_measurement_device_type KappaCCD
_diffrn_measurement_method phi-scan
_diffrn_radiation_monochromator graphite
_diffrn_radiation_source 'fine-focus sealed tube'
_diffrn_radiation_type MoK\a
_diffrn_radiation_wavelength 0.71073
_diffrn_reflns_av_R_equivalents 0.0984
_diffrn_reflns_av_sigmaI/netI 0.1372
_diffrn_reflns_limit_h_max 7
_diffrn_reflns_limit_h_min 0
_diffrn_reflns_limit_k_max 13
_diffrn_reflns_limit_k_min -12
_diffrn_reflns_limit_l_max 14
_diffrn_reflns_limit_l_min -13
_diffrn_reflns_number 4691
_diffrn_reflns_theta_full 17.50
_diffrn_reflns_theta_max 17.50
_diffrn_reflns_theta_min 1.89
_diffrn_standards_decay_% 0
_exptl_absorpt_coefficient_mu 1.198
_exptl_absorpt_correction_type none
_exptl_crystal_colour red
_exptl_crystal_density_diffrn 1.618
_exptl_crystal_density_method 'not measured'
_exptl_crystal_description plate
_exptl_crystal_F_000 1081
_exptl_crystal_size_max 0.19
_exptl_crystal_size_mid 0.07
_exptl_crystal_size_min 0.03
_refine_diff_density_max 0.322
_refine_diff_density_min -0.302
_refine_diff_density_rms 0.082
_refine_ls_extinction_method none
_refine_ls_goodness_of_fit_ref 1.055
_refine_ls_hydrogen_treatment riding
_refine_ls_matrix_type full
_refine_ls_number_parameters 348
_refine_ls_number_reflns 2683
_refine_ls_number_restraints 18
_refine_ls_restrained_S_all 1.051
_refine_ls_R_factor_all 0.1689
_refine_ls_R_factor_gt 0.0932
_refine_ls_shift/su_max 0.021
_refine_ls_shift/su_mean 0.001
_refine_ls_structure_factor_coef Fsqd
_refine_ls_weighting_details 'calc w=1/[\s^2^(Fo^2^)+(0.0302P)^2^+24.9363P] where P=(Fo^2^+2Fc^2^)/3'
_refine_ls_weighting_scheme calc
_refine_ls_wR_factor_gt 0.1761
_refine_ls_wR_factor_ref 0.2013
_reflns_number_gt 1543
_reflns_number_total 2683
_reflns_threshold_expression >2sigma(I)
_cod_data_source_file ic060182jsup3.cif
_cod_data_source_block cycmod1
_cod_original_sg_symbol_H-M P-1
_cod_database_code 4332285

loop_
_symmetry_equiv_pos_as_xyz
'x, y, z'
'-x, -y, -z'

loop_
_atom_site_label
_atom_site_type_symbol
_atom_site_fract_x
_atom_site_fract_y
_atom_site_fract_z
_atom_site_U_iso_or_equiv
_atom_site_adp_type
_atom_site_occupancy
_atom_site_symmetry_multiplicity
_atom_site_calc_flag
_atom_site_refinement_flags
Cu1 Cu 0.5000 0.5000 0.5000 0.0887(16) Uani 1 2 d S
S1 S 0.1551(16) 0.5265(8) 0.6277(7) 0.139(4) Uani 1 1 d .
Cl1 Cl 0.0987(8) 0.4607(4) 0.8229(4) 0.109(2) Uani 1 1 d .
Cl2 Cl -0.0716(6) 0.5799(4) 0.9441(3) 0.0735(19) Uani 1 1 d .
Cl3 Cl -0.1828(8) 0.8334(5) 0.7065(4) 0.107(2) Uani 1 1 d .
Cl4 Cl 0.0268(8) 0.7246(6) 0.5851(4) 0.139(3) Uani 1 1 d .
Cl5 Cl 0.1048(6) 0.8079(4) 0.8860(4) 0.087(2) Uani 1 1 d .
Cl6 Cl 0.1300(6) 1.0051(4) 0.8906(4) 0.095(2) Uani 1 1 d .
Cl7 Cl -0.1680(7) 1.1386(4) 0.9022(5) 0.110(2) Uani 1 1 d .
Cl8 Cl -0.4876(7) 1.0761(4) 0.8981(4) 0.102(2) Uani 1 1 d .
Cl9 Cl -0.5131(6) 0.8836(4) 0.8783(4) 0.090(2) Uani 1 1 d .
Cl10 Cl -0.2012(7) 0.7720(4) 1.0608(3) 0.082(2) Uani 1 1 d .
Cl11 Cl -0.4538(8) 0.6947(4) 1.1795(4) 0.107(2) Uani 1 1 d .
Cl12 Cl -0.6967(8) 0.5971(5) 1.1168(5) 0.137(3) Uani 1 1 d .
Cl13 Cl -0.6791(7) 0.5720(5) 0.9342(5) 0.118(3) Uani 1 1 d .
Cl14 Cl -0.4504(7) 0.6632(4) 0.8116(4) 0.096(2) Uani 1 1 d .
O1 O 0.284(2) 0.5571(15) 0.6031(12) 0.141(8) Uani 1 1 d .
O2 O 0.200(6) 0.446(2) 0.667(2) 0.43(4) Uani 1 1 d .
O3 O 0.056(3) 0.526(3) 0.573(2) 0.30(3) Uani 1 1 d .
N1 N 0.658(2) 0.5168(19) 0.5732(15) 0.137(9) Uani 1 1 d .
H1 H 0.7524 0.5073 0.5441 0.165 Uiso 1 1 calc .
N2 N 0.519(3) 0.3765(17) 0.5592(15) 0.135(9) Uani 1 1 d .
H2 H 0.4339 0.3790 0.5963 0.162 Uiso 1 1 calc .
C1 C 0.051(2) 0.5924(15) 0.7075(13) 0.071(7) Uiso 1 1 d .
C2 C 0.030(2) 0.5628(14) 0.7861(13) 0.067(6) Uiso 1 1 d .
C3 C -0.056(2) 0.6221(13) 0.8430(11) 0.058(6) Uiso 1 1 d .
C4 C -0.121(2) 0.7044(13) 0.8190(12) 0.056(6) Uiso 1 1 d .
C5 C -0.092(2) 0.7351(13) 0.7391(12) 0.064(6) Uiso 1 1 d .
C6 C -0.003(2) 0.6801(15) 0.6843(13) 0.078(7) Uiso 1 1 d .
C7 C -0.217(2) 0.7575(13) 0.8810(11) 0.059(6) Uiso 1 1 d .
C8 C -0.201(2) 0.8501(12) 0.8852(10) 0.047(6) Uiso 1 1 d .
C9 C -0.059(2) 0.8842(13) 0.8842(11) 0.054(6) Uiso 1 1 d .
C10 C -0.047(2) 0.9717(14) 0.8895(11) 0.059(6) Uiso 1 1 d .
C11 C -0.183(2) 1.0328(13) 0.8955(11) 0.059(6) Uiso 1 1 d .
C12 C -0.325(2) 0.9994(15) 0.8925(12) 0.071(7) Uiso 1 1 d .
C13 C -0.336(2) 0.9157(14) 0.8881(12) 0.066(7) Uiso 1 1 d .
C14 C -0.339(2) 0.7174(12) 0.9420(11) 0.048(6) Uiso 1 1 d .
C15 C -0.341(2) 0.7248(12) 1.0237(11) 0.050(6) Uiso 1 1 d .
C16 C -0.454(2) 0.6882(13) 1.0778(12) 0.061(6) Uiso 1 1 d .
C17 C -0.558(2) 0.6455(14) 1.0523(13) 0.075(7) Uiso 1 1 d .
C18 C -0.560(3) 0.6308(14) 0.9725(13) 0.079(7) Uiso 1 1 d .
C19 C -0.448(2) 0.6711(13) 0.9133(12) 0.059(6) Uiso 1 1 d .
C20 C 0.659(4) 0.458(2) 0.643(2) 0.146(13) Uiso 1 1 d .
H20A H 0.5747 0.4745 0.6837 0.175 Uiso 1 1 calc .
H20B H 0.7569 0.4534 0.6659 0.175 Uiso 1 1 calc .
C21 C 0.640(4) 0.375(3) 0.608(2) 0.163(15) Uiso 1 1 d .
H21A H 0.7360 0.3562 0.5752 0.195 Uiso 1 1 calc .
H21B H 0.6254 0.3311 0.6522 0.195 Uiso 1 1 calc .
C22 C 0.500(4) 0.308(2) 0.514(2) 0.155(13) Uiso 1 1 d .
H22A H 0.4848 0.2572 0.5516 0.186 Uiso 1 1 calc .
H22B H 0.5957 0.2938 0.4795 0.186 Uiso 1 1 calc .
C23 C 0.369(4) 0.322(2) 0.461(2) 0.184(15) Uiso 1 1 d .
H23A H 0.3710 0.2679 0.4349 0.221 Uiso 1 1 calc .
H23B H 0.2732 0.3284 0.4969 0.221 Uiso 1 1 calc .
C24 C 0.358(3) 0.392(2) 0.3986(18) 0.131(11) Uiso 1 1 d .
H24A H 0.2693 0.3870 0.3702 0.157 Uiso 1 1 calc .
H24B H 0.4497 0.3842 0.3596 0.157 Uiso 1 1 calc .
O4 O 0.238(6) 0.278(3) 0.663(3) 0.25(3) Uiso 0.50 1 d PD
C25 C 0.1458 0.2172 0.7060 0.20(5) Uiso 0.50 1 d PD
C26 C 0.081(12) 0.178(7) 0.640(4) 0.34(6) Uiso 0.50 1 d PD
O4A O 0.025(7) 0.293(4) 0.633(3) 0.29(3) Uiso 0.50 1 d PD
C25A C 0.024(5) 0.253(3) 0.712(3) 0.107(18) Uiso 0.50 1 d PD
C26A C 0.169(8) 0.189(5) 0.708(5) 0.22(5) Uiso 0.50 1 d PD
O5 O 0.200(15) 0.967(7) 0.613(10) 0.50(8) Uiso 0.50 1 d PD
C27 C 0.344(18) 0.941(7) 0.642(16) 0.42(12) Uiso 0.50 1 d PD
C28 C 0.354(11) 0.845(6) 0.659(6) 0.23(4) Uiso 0.50 1 d PD
O5A O 0.304(18) 1.005(7) 0.566(6) 0.53(8) Uiso 0.50 1 d PD
C27A C 0.373(11) 0.926(8) 0.603(7) 0.34(10) Uiso 0.50 1 d PD
C28A C 0.252(11) 0.905(5) 0.673(5) 0.18(3) Uiso 0.50 1 d PD
O6 O -0.138(11) 1.027(6) 0.558(4) 0.43(5) Uiso 0.50 1 d PD
C29 C -0.191(10) 1.109(4) 0.586(4) 0.23(4) Uiso 0.50 1 d PD
C30 C -0.264(8) 1.090(4) 0.671(3) 0.32(3) Uiso 0.50 1 d PD
O6A O -0.385(12) 1.032(7) 0.579(6) 0.46(6) Uiso 0.50 1 d PD
C29A C -0.419(7) 1.071(7) 0.654(6) 0.27(5) Uiso 0.50 1 d PD
C30A C -0.264(8) 1.090(4) 0.671(3) 0.32(3) Uiso 0.50 1 d PD

loop_
_atom_site_aniso_label
_atom_site_aniso_U_11
_atom_site_aniso_U_22
_atom_site_aniso_U_33
_atom_site_aniso_U_23
_atom_site_aniso_U_13
_atom_site_aniso_U_12
Cu1 0.089(4) 0.105(4) 0.068(3) -0.016(3) 0.003(3) -0.002(3)
S1 0.162(12) 0.124(9) 0.125(9) -0.060(7) 0.078(8) -0.044(8)
Cl1 0.100(5) 0.082(5) 0.142(6) -0.035(5) -0.024(5) 0.024(4)
Cl2 0.064(4) 0.078(5) 0.073(4) 0.005(3) -0.006(3) 0.006(3)
Cl3 0.108(6) 0.118(6) 0.083(5) 0.025(4) -0.009(4) 0.007(5)
Cl4 0.101(6) 0.238(10) 0.066(5) 0.010(5) 0.016(4) -0.015(6)
Cl5 0.041(4) 0.090(5) 0.128(5) -0.010(4) -0.016(4) 0.002(3)
Cl6 0.052(4) 0.088(5) 0.146(6) -0.006(4) -0.011(4) -0.014(4)
Cl7 0.082(5) 0.077(5) 0.172(7) -0.022(5) -0.007(5) -0.008(4)
Cl8 0.070(5) 0.073(5) 0.154(6) -0.013(4) -0.001(4) 0.014(4)
Cl9 0.043(4) 0.085(5) 0.143(6) -0.009(4) -0.015(4) -0.011(3)
Cl10 0.077(5) 0.088(5) 0.083(4) -0.022(4) -0.006(4) -0.014(4)
Cl11 0.122(6) 0.105(6) 0.081(5) 0.001(4) 0.014(4) 0.008(5)
Cl12 0.094(6) 0.156(8) 0.151(7) 0.017(6) 0.043(5) -0.050(5)
Cl13 0.063(5) 0.131(7) 0.171(7) -0.014(5) -0.024(5) -0.037(4)
Cl14 0.078(5) 0.123(6) 0.091(5) -0.026(4) -0.020(4) -0.008(4)
O1 0.100(16) 0.19(2) 0.120(17) -0.037(14) 0.038(13) -0.008(15)
O2 0.75(10) 0.12(3) 0.32(5) -0.08(3) 0.36(6) -0.09(4)
O3 0.10(2) 0.53(7) 0.31(4) -0.30(5) -0.05(2) 0.02(3)
N1 0.082(17) 0.20(3) 0.13(2) -0.07(2) 0.034(16) -0.006(17)
N2 0.14(2) 0.16(3) 0.105(19) -0.027(18) 0.043(18) -0.064(19)

loop_
_atom_type_symbol
_atom_type_description
_atom_type_scat_dispersion_real
_atom_type_scat_dispersion_imag
_atom_type_scat_source
C C 0.0033 0.0016 'International Tables Vol C Tables 4.2.6.8 and 6.1.1.4'
H H 0.0000 0.0000 'International Tables Vol C Tables 4.2.6.8 and 6.1.1.4'
N N 0.0061 0.0033 'International Tables Vol C Tables 4.2.6.8 and 6.1.1.4'
O O 0.0106 0.0060 'International Tables Vol C Tables 4.2.6.8 and 6.1.1.4'
S S 0.1246 0.1234 'International Tables Vol C Tables 4.2.6.8 and 6.1.1.4'
Cl Cl 0.1484 0.1585 'International Tables Vol C Tables 4.2.6.8 and 6.1.1.4'
Cu Cu 0.3201 1.2651 'International Tables Vol C Tables 4.2.6.8 and 6.1.1.4'

loop_
_geom_angle_atom_site_label_1
_geom_angle_atom_site_label_2
_geom_angle_atom_site_label_3
_geom_angle
_geom_angle_site_symmetry_1
_geom_angle_site_symmetry_3
N1 Cu1 N1 180.0(16) . 2_666
N1 Cu1 N2 98.3(12) . 2_666
N1 Cu1 N2 81.7(12) 2_666 2_666
N1 Cu1 N2 81.7(12) . .
N1 Cu1 N2 98.3(12) 2_666 .
N2 Cu1 N2 180.000(4) 2_666 .
O1 S1 O3 118(2) . .
O1 S1 O2 104(3) . .
O3 S1 O2 116(3) . .
O1 S1 C1 108.6(13) . .
O3 S1 C1 105.5(17) . .
O2 S1 C1 104.7(15) . .
C20 N1 C24 107(3) . 2_666
C20 N1 Cu1 114(2) . .
C24 N1 Cu1 114(2) 2_666 .
C22 N2 C21 124(3) . .
C22 N2 Cu1 116(2) . .
C21 N2 Cu1 105(2) . .
C2 C1 C6 119(2) . .
C2 C1 S1 123.6(18) . .
C6 C1 S1 116.9(17) . .
C1 C2 C3 118(2) . .
C1 C2 Cl1 124.1(18) . .
C3 C2 Cl1 118.2(15) . .
C4 C3 C2 122.6(18) . .
C4 C3 Cl2 122.6(15) . .
C2 C3 Cl2 114.7(15) . .
C3 C4 C5 118.6(18) . .
C3 C4 C7 118.5(17) . .
C5 C4 C7 122.8(19) . .
C4 C5 C6 119(2) . .
C4 C5 Cl3 119.4(16) . .
C6 C5 Cl3 121.0(17) . .
C5 C6 C1 122(2) . .
C5 C6 Cl4 115.7(18) . .
C1 C6 Cl4 122.3(18) . .
C8 C7 C4 121.4(16) . .
C8 C7 C14 117.7(16) . .
C4 C7 C14 120.8(17) . .
C9 C8 C13 114.2(18) . .
C9 C8 C7 124.8(18) . .
C13 C8 C7 120.9(18) . .
C10 C9 C8 123.7(19) . .
C10 C9 Cl5 119.9(16) . .
C8 C9 Cl5 116.1(15) . .
C9 C10 C11 119.6(19) . .
C9 C10 Cl6 119.8(16) . .
C11 C10 Cl6 120.6(17) . .
C12 C11 C10 116.6(19) . .
C12 C11 Cl7 124.0(17) . .
C10 C11 Cl7 119.4(17) . .
C13 C12 C11 123(2) . .
C13 C12 Cl8 121.4(19) . .
C11 C12 Cl8 115.2(17) . .
C12 C13 C8 122(2) . .
C12 C13 Cl9 119.1(18) . .
C8 C13 Cl9 118.4(16) . .
C15 C14 C19 120.0(17) . .
C15 C14 C7 120.7(18) . .
C19 C14 C7 119.3(17) . .
C14 C15 C16 119.4(19) . .
C14 C15 Cl10 121.1(15) . .
C16 C15 Cl10 119.3(15) . .
C17 C16 C15 122(2) . .
C17 C16 Cl11 118.8(17) . .
C15 C16 Cl11 119.5(17) . .
C16 C17 C18 123(2) . .
C16 C17 Cl12 123.3(18) . .
C18 C17 Cl12 113.6(18) . .
C17 C18 C19 117(2) . .
C17 C18 Cl13 126.9(18) . .
C19 C18 Cl13 115.8(17) . .
C14 C19 C18 118.5(18) . .
C14 C19 Cl14 120.9(15) . .
C18 C19 Cl14 120.5(16) . .
N1 C20 C21 101(3) . .
N2 C21 C20 118(3) . .
N2 C22 C23 118(3) . .
C24 C23 C22 122(3) . .
C23 C24 N1 116(3) . 2_666
C25 O4 C26A 15(2) . .
C25A C25 O4 105(3) . .
C25A C25 C26 81(5) . .
O4 C25 C26 104(3) . .
C25A C25 O4A 47(2) . .
O4 C25 O4A 71(3) . .
C26 C25 O4A 61(4) . .
C26A C26 C25 18(3) . .
C26A C26 C25A 55(3) . .
C25 C26 C25A 40(2) . .
C26A C26 O4A 89(4) . .
C25 C26 O4A 71(3) . .
C25A C26 O4A 47(3) . .
C25A O4A C26 65(3) . .
C25A O4A C25 36.0(19) . .
C26 O4A C25 47.7(19) . .
C25 C25A O4A 97(3) . .
C25 C25A C26A 12(3) . .
O4A C25A C26A 103(3) . .
C25 C25A C26 59(4) . .
O4A C25A C26 68(4) . .
C26A C25A C26 54(4) . .
C26 C26A C25A 71(5) . .
C26 C26A O4 93(4) . .
C25A C26A O4 79(4) . .
O5A O5 C28A 117(10) . .
O5A O5 C27 71(10) . .
C28A O5 C27 46(9) . .
O5A O5 C27A 58(6) . .
C28A O5 C27A 61(5) . .
C27 O5 C27A 27(10) . .
C27A C27 C28A 112(10) . .
C27A C27 O5 89(10) . .
C28A C27 O5 66(8) . .
C27A C27 C28 77(10) . .
C28A C27 C28 54(6) . .
O5 C27 C28 105(3) . .
C27A C27 O5A 64(10) . .
C28A C27 O5A 117(10) . .
O5 C27 O5A 51(9) . .
C28 C27 O5A 133(10) . .
C28A C28 C27 46(9) . .
C28A C28 C27A 66(6) . .
C27 C28 C27A 28(10) . .
O5 O5A C27A 70(6) . .
O5 O5A C27 58(6) . .
C27A O5A C27 27(10) . .
C27 C27A O5A 89(10) . .
C27 C27A C28 75(10) . .
O5A C27A C28 148(7) . .
C27 C27A C28A 42(10) . .
O5A C27A C28A 103(3) . .
C28 C27A C28A 48(5) . .
C27 C27A O5 64(10) . .
O5A C27A O5 51(5) . .
C28 C27A O5 97(7) . .
C28A C27A O5 54(5) . .
C27 C28A C28 80(9) . .
C27 C28A O5 68(6) . .
C28 C28A O5 123(10) . .
C27 C28A C27A 26(10) . .
C28 C28A C27A 66(8) . .
O5 C28A C27A 65(7) . .
O6 C29 C30 105(3) . .
C29A C30 C29 100(5) . .
O6A C29A C30 103(3) . .

loop_
_geom_bond_atom_site_label_1
_geom_bond_atom_site_label_2
_geom_bond_distance
_geom_bond_site_symmetry_2
Cu1 N1 2.00(2) .
Cu1 N1 2.00(2) 2_666
Cu1 N2 2.06(2) 2_666
Cu1 N2 2.06(2) .
S1 O1 1.290(19) .
S1 O3 1.33(2) .
S1 O2 1.38(4) .
S1 C1 1.83(2) .
Cl1 C2 1.70(2) .
Cl2 C3 1.740(19) .
Cl3 C5 1.69(2) .
Cl4 C6 1.73(2) .
Cl5 C9 1.73(2) .
Cl6 C10 1.70(2) .
Cl7 C11 1.67(2) .
Cl8 C12 1.73(2) .
Cl9 C13 1.72(2) .
Cl10 C15 1.71(2) .
Cl11 C16 1.70(2) .
Cl12 C17 1.72(2) .
Cl13 C18 1.69(2) .
Cl14 C19 1.708(19) .
N1 C20 1.40(3) .
N1 C24 1.51(3) 2_666
N2 C22 1.39(4) .
N2 C21 1.40(4) .
C1 C2 1.34(2) .
C1 C6 1.41(3) .
C2 C3 1.45(2) .
C3 C4 1.37(2) .
C4 C5 1.38(2) .
C4 C7 1.49(2) .
C5 C6 1.40(2) .
C7 C8 1.46(2) .
C7 C14 1.53(2) .
C8 C9 1.42(2) .
C8 C13 1.45(2) .
C9 C10 1.38(2) .
C10 C11 1.42(2) .
C11 C12 1.41(2) .
C12 C13 1.32(2) .
C14 C15 1.37(2) .
C14 C19 1.42(2) .
C15 C16 1.40(2) .
C16 C17 1.33(2) .
C17 C18 1.37(2) .
C18 C19 1.46(2) .
C20 C21 1.49(4) .
C22 C23 1.51(4) .
C23 C24 1.43(4) .
C24 N1 1.51(3) 2_666
O4 C25 1.40(3) .
O4 C26A 1.65(8) .
C25 C25A 1.14(5) .
C25 C26 1.50(3) .
C25 O4A 1.92(5) .
C26 C26A 1.48(8) .
C26 C25A 1.73(9) .
C26 O4A 1.77(11) .
O4A C25A 1.41(3) .
C25A C26A 1.51(3) .
O5 O5A 1.30(15) .
O5 C28A 1.39(12) .
O5 C27 1.41(3) .
O5 C27A 1.56(15) .
C27 C27A 0.7(3) .
C27 C28A 1.09(19) .
C27 C28 1.49(3) .
C27 O5A 1.6(2) .
C28 C28A 1.22(10) .
C28 C27A 1.50(15) .
O5A C27A 1.42(3) .
C27A C28A 1.51(3) .
O6 C29 1.39(3) .
C29 C30 1.50(3) .
C30 C29A 1.49(3) .
O6A C29A 1.42(3) .
